data_4345196
loop_
_publ_author_name
'Schmidt, Sebastian F. M.'
'Koo, Changhyun'
'Mereacre, Valeriu'
'Park, Jaena'
'Heermann, Dieter W.'
'Kataev, Vladislav'
'Anson, Christopher E.'
'Prodius, Denis'
'Novitchi, Ghenadie'
'Klingeler, R\"udiger'
'Powell, Annie K.'

_publ_section_title
;
 A Three-Pronged Attack To Investigate the Electronic Structure of a
 Family of Ferromagnetic Fe4Ln2 Cyclic Coordination Clusters: A Combined
 Magnetic Susceptibility, High-Field/High-Frequency Electron Paramagnetic
 Resonance, and (57)Fe M\"ossbauer Study.
;
_journal_issue 9
_journal_name_full 'Inorganic chemistry'
_journal_page_first 4796
_journal_page_last 4806
_journal_paper_doi 10.1021/acs.inorgchem.6b02682
_journal_volume 56
_journal_year 2017
_chemical_formula_moiety 'C37.40 H76.12 Fe4 Gd2 N25.96 O17.36, 4(C2 H6 O)'
_chemical_formula_sum 'C45.4 H100.12 Fe4 Gd2 N25.96 O21.36'
_chemical_formula_weight 1889.53
_space_group_crystal_system monoclinic
_space_group_IT_number 14
_space_group_name_Hall '-P 2yn'
_space_group_name_H-M_alt 'P 1 21/n 1'
_symmetry_space_group_name_Hall '-P 2yn'
_symmetry_space_group_name_H-M 'P 1 21/n 1'
_atom_sites_solution_hydrogens mixed
_atom_sites_solution_primary direct
_atom_sites_solution_secondary difmap
_audit_creation_method SHELXL-2014/7
_cell_angle_alpha 90
_cell_angle_beta 100.929(7)
_cell_angle_gamma 90
_cell_formula_units_Z 2
_cell_length_a 10.2661(8)
_cell_length_b 17.1652(12)
_cell_length_c 22.8568(19)
_cell_measurement_reflns_used 21472
_cell_measurement_temperature 150(2)
_cell_measurement_theta_max 25.42
_cell_measurement_theta_min 1.50
_cell_volume 3954.8(5)
_computing_cell_refinement 'X-Area 1.38 (Stoe & Cie GmbH, 2006)'
_computing_data_collection 'WinXpose 1.6.8 (Stoe & Cie GmbH, 2004)'
_computing_data_reduction 'X-Area 1.38 (Stoe & Cie GmbH, 2006)'
_computing_molecular_graphics 'Diamond 2.1 (Crystal Impact, 1998)'
_computing_publication_material 'SHELXL-2014 (Sheldrick, 2014)'
_computing_structure_refinement 'SHELXL-2014 (Sheldrick, 2014)'
_computing_structure_solution 'SHELXTL 6.14 (BrukerAXS Inc., 2003)'
_diffrn_ambient_temperature 150(2)
_diffrn_detector_area_resol_mean 6.667
_diffrn_measured_fraction_theta_full 0.999
_diffrn_measured_fraction_theta_max 0.999
_diffrn_measurement_device_type 'Stoe IPDS II'
_diffrn_measurement_method 'area detector, \w-scans'
_diffrn_radiation_type MoK\a
_diffrn_radiation_wavelength 0.71073
_diffrn_reflns_av_R_equivalents 0.0625
_diffrn_reflns_av_unetI/netI 0.0449
_diffrn_reflns_Laue_measured_fraction_full 0.999
_diffrn_reflns_Laue_measured_fraction_max 0.999
_diffrn_reflns_limit_h_max 12
_diffrn_reflns_limit_h_min -12
_diffrn_reflns_limit_k_max 20
_diffrn_reflns_limit_k_min -20
_diffrn_reflns_limit_l_max 27
_diffrn_reflns_limit_l_min -27
_diffrn_reflns_number 42650
_diffrn_reflns_point_group_measured_fraction_full 0.999
_diffrn_reflns_point_group_measured_fraction_max 0.999
_diffrn_reflns_theta_full 25.250
_diffrn_reflns_theta_max 25.673
_diffrn_reflns_theta_min 1.815
_diffrn_source 'fine-focus sealed tube'
_exptl_absorpt_coefficient_mu 2.445
_exptl_absorpt_correction_T_max 0.705
_exptl_absorpt_correction_T_min 0.441
_exptl_absorpt_correction_type multi-scan
_exptl_absorpt_process_details
;
XPREP in SHELXTL 6.14 (BrukerAXS Inc., 2003)
;
_exptl_crystal_colour orange
_exptl_crystal_density_diffrn 1.587
_exptl_crystal_description block
_exptl_crystal_F_000 1914
_exptl_crystal_size_max 0.260
_exptl_crystal_size_mid 0.190
_exptl_crystal_size_min 0.150
_refine_diff_density_max 0.876
_refine_diff_density_min -1.999
_refine_diff_density_rms 0.145
_refine_ls_extinction_method none
_refine_ls_goodness_of_fit_ref 0.986
_refine_ls_hydrogen_treatment mixed
_refine_ls_matrix_type full
_refine_ls_number_parameters 442
_refine_ls_number_reflns 7511
_refine_ls_number_restraints 51
_refine_ls_restrained_S_all 0.987
_refine_ls_R_factor_all 0.0916
_refine_ls_R_factor_gt 0.0594
_refine_ls_shift/su_max 0.001
_refine_ls_shift/su_mean 0.000
_refine_ls_structure_factor_coef Fsqd
_refine_ls_weighting_details 'w=1/[\s^2^(Fo^2^)+(0.0988P)^2^] where P=(Fo^2^+2Fc^2^)/3'
_refine_ls_weighting_scheme calc
_refine_ls_wR_factor_gt 0.1403
_refine_ls_wR_factor_ref 0.1537
_reflns_Friedel_coverage 0.000
_reflns_number_gt 4968
_reflns_number_total 7511
_reflns_threshold_expression 'I > 2\s(I)'
_cod_data_source_file ic6b02682_si_004.cif
_cod_data_source_block 42pivgd
_cod_depositor_comments 'Adding full bibliography for 4345193--4345196.cif.'
_cod_original_formula_sum 'C45.40 H100.12 Fe4 Gd2 N25.96 O21.36'
_cod_database_code 4345196
_shelx_shelxl_version_number 2014/7
_shelx_space_group_comment
;
The symmetry employed for this shelxl refinement is uniquely defined
by the following loop, which should always be used as a source of
symmetry information in preference to the above space-group names.
They are only intended as comments.
;
_shelx_estimated_absorpt_t_min 0.569
_shelx_estimated_absorpt_t_max 0.711

loop_
_space_group_symop_operation_xyz
'x, y, z'
'-x+1/2, y+1/2, -z+1/2'
'-x, -y, -z'
'x-1/2, -y-1/2, z-1/2'

loop_
_atom_site_label
_atom_site_type_symbol
_atom_site_fract_x
_atom_site_fract_y
_atom_site_fract_z
_atom_site_U_iso_or_equiv
_atom_site_adp_type
_atom_site_occupancy
_atom_site_site_symmetry_order
_atom_site_calc_flag
_atom_site_refinement_flags_posn
_atom_site_refinement_flags_adp
_atom_site_refinement_flags_occupancy
_atom_site_disorder_assembly
_atom_site_disorder_group
Gd1 Gd 0.42299(3) 0.38958(3) 0.62311(2) 0.06245(16) Uani 1 1 d . . . . .
Fe1 Fe 0.44601(9) 0.31325(8) 0.48694(4) 0.0643(3) Uani 1 1 d . . . . .
Fe2 Fe 0.51921(10) 0.41377(8) 0.37495(4) 0.0637(3) Uani 1 1 d . . . . .
N1 N 0.6517(6) 0.3442(5) 0.6823(2) 0.0680(17) Uani 1 1 d . . . . .
C1 C 0.6666(8) 0.2628(6) 0.6630(3) 0.076(2) Uani 1 1 d . . . . .
H1A H 0.6018 0.2292 0.6780 0.091 Uiso 1 1 calc R U . . .
H1B H 0.7568 0.2438 0.6804 0.091 Uiso 1 1 calc R U . . .
C2 C 0.6448(7) 0.2566(6) 0.5955(3) 0.072(2) Uani 1 1 d . . . . .
H2A H 0.7252 0.2743 0.5813 0.086 Uiso 1 1 calc R U . . .
H2B H 0.6277 0.2017 0.5832 0.086 Uiso 1 1 calc R U . . .
O1 O 0.5343(4) 0.3038(3) 0.57007(19) 0.0663(14) Uani 1 1 d . . . . .
C3 C 0.7539(6) 0.3956(6) 0.6652(3) 0.069(2) Uani 1 1 d . . . . .
H3A H 0.7690 0.3804 0.6252 0.083 Uiso 1 1 calc R U . . .
H3B H 0.8384 0.3886 0.6939 0.083 Uiso 1 1 calc R U . . .
C4 C 0.7135(7) 0.4803(6) 0.6642(3) 0.078(3) Uani 1 1 d . . . . .
H4A H 0.7193 0.4993 0.7055 0.093 Uiso 1 1 calc R U . . .
H4B H 0.7745 0.5117 0.6450 0.093 Uiso 1 1 calc R U . . .
O2 O 0.5812(4) 0.4888(4) 0.6320(2) 0.0662(14) Uani 1 1 d . . . . .
C5 C 0.6581(8) 0.3479(7) 0.7483(3) 0.080(3) Uani 1 1 d . . . . .
H5A H 0.7206 0.3079 0.7683 0.096 Uiso 1 1 calc R U . . .
H5B H 0.6913 0.3996 0.7634 0.096 Uiso 1 1 calc R U . . .
C6 C 0.5236(8) 0.3343(6) 0.7624(3) 0.079(3) Uani 1 1 d . . . . .
H6A H 0.4948 0.2803 0.7515 0.095 Uiso 1 1 calc R U . . .
H6B H 0.5275 0.3407 0.8058 0.095 Uiso 1 1 calc R U . . .
O3 O 0.4292(5) 0.3885(4) 0.7302(2) 0.0742(16) Uani 1 1 d D . . . .
H3 H 0.437(10) 0.436(3) 0.749(4) 0.089 Uiso 1 1 d D U . . .
N2 N 0.1646(6) 0.3926(5) 0.6089(3) 0.0717(19) Uani 1 1 d . . . . .
C7 C 0.1123(7) 0.4140(6) 0.5459(3) 0.077(3) Uani 1 1 d . . . . .
H7A H 0.1253 0.4705 0.5404 0.093 Uiso 1 1 calc R U . . .
H7B H 0.0159 0.4031 0.5362 0.093 Uiso 1 1 calc R U . . .
C8 C 0.1821(6) 0.3684(6) 0.5035(3) 0.078(3) Uani 1 1 d . . . . .
H8A H 0.1539 0.3132 0.5024 0.094 Uiso 1 1 calc R U . . .
H8B H 0.1576 0.3900 0.4628 0.094 Uiso 1 1 calc R U . . .
O4 O 0.3212(4) 0.3734(3) 0.52333(18) 0.0661(15) Uani 1 1 d . . . . .
C9 C 0.1367(7) 0.4556(6) 0.6498(4) 0.078(2) Uani 1 1 d . . . . .
H9A H 0.1672 0.4389 0.6916 0.093 Uiso 1 1 calc R U . . .
H9B H 0.0398 0.4646 0.6436 0.093 Uiso 1 1 calc R U . . .
C10 C 0.2053(7) 0.5304(6) 0.6392(4) 0.078(2) Uani 1 1 d . . . . .
H10A H 0.1562 0.5562 0.6029 0.093 Uiso 1 1 calc R U . . .
H10B H 0.2066 0.5661 0.6733 0.093 Uiso 1 1 calc R U . . .
O5 O 0.3375(4) 0.5142(4) 0.6322(2) 0.0682(14) Uani 1 1 d . . . . .
C11 C 0.1096(7) 0.3158(6) 0.6231(4) 0.080(2) Uani 1 1 d . . . . .
H11A H 0.0898 0.2837 0.5865 0.096 Uiso 1 1 calc R U . . .
H11B H 0.0257 0.3241 0.6376 0.096 Uiso 1 1 calc R U . . .
C12 C 0.2071(8) 0.2735(6) 0.6699(4) 0.081(2) Uani 1 1 d . . . . .
H12A H 0.2194 0.3025 0.7080 0.097 Uiso 1 1 calc R U . . .
H12B H 0.1728 0.2209 0.6765 0.097 Uiso 1 1 calc R U . . .
O6 O 0.3315(5) 0.2670(4) 0.6504(2) 0.0778(16) Uani 1 1 d D . . . .
H6 H 0.323(10) 0.242(5) 0.615(3) 0.093 Uiso 1 1 d D U . . .
O7 O 0.5959(5) 0.2513(4) 0.4604(2) 0.0721(15) Uani 1 1 d . . . . .
O8 O 0.6481(5) 0.3229(4) 0.3856(2) 0.0700(15) Uani 1 1 d . . . . .
C13 C 0.6659(7) 0.2670(6) 0.4205(3) 0.071(2) Uani 1 1 d D . . . .
C14 C 0.7778(8) 0.2089(6) 0.4159(3) 0.084(3) Uani 1 1 d D . . . .
C15A C 0.7264(18) 0.1462(10) 0.3708(8) 0.097(5) Uiso 0.62 1 d D . P A 1
H15A H 0.6851 0.1705 0.3331 0.145 Uiso 0.62 1 calc R U P A 1
H15B H 0.8003 0.1131 0.3645 0.145 Uiso 0.62 1 calc R U P A 1
H15C H 0.6606 0.1144 0.3858 0.145 Uiso 0.62 1 calc R U P A 1
C16A C 0.8459(17) 0.1820(11) 0.4779(6) 0.094(5) Uiso 0.62 1 d D . P A 1
H16A H 0.8747 0.2276 0.5029 0.141 Uiso 0.62 1 calc R U P A 1
H16B H 0.7835 0.1513 0.4960 0.141 Uiso 0.62 1 calc R U P A 1
H16C H 0.9232 0.1500 0.4746 0.141 Uiso 0.62 1 calc R U P A 1
C17A C 0.8884(15) 0.2553(9) 0.3922(8) 0.090(4) Uiso 0.62 1 d D . P A 1
H17A H 0.9233 0.2963 0.4208 0.135 Uiso 0.62 1 calc R U P A 1
H17B H 0.9604 0.2197 0.3875 0.135 Uiso 0.62 1 calc R U P A 1
H17C H 0.8509 0.2788 0.3537 0.135 Uiso 0.62 1 calc R U P A 1
C15B C 0.765(4) 0.1335(15) 0.4525(15) 0.122(11) Uiso 0.38 1 d D . P A 2
H15D H 0.6775 0.1104 0.4392 0.183 Uiso 0.38 1 calc R U P A 2
H15E H 0.8338 0.0961 0.4465 0.183 Uiso 0.38 1 calc R U P A 2
H15F H 0.7770 0.1466 0.4949 0.183 Uiso 0.38 1 calc R U P A 2
C16B C 0.915(2) 0.245(2) 0.4371(19) 0.146(13) Uiso 0.38 1 d D . P A 2
H16D H 0.9835 0.2059 0.4334 0.218 Uiso 0.38 1 calc R U P A 2
H16E H 0.9259 0.2901 0.4126 0.218 Uiso 0.38 1 calc R U P A 2
H16F H 0.9245 0.2605 0.4788 0.218 Uiso 0.38 1 calc R U P A 2
C17B C 0.760(4) 0.182(2) 0.3502(9) 0.131(12) Uiso 0.38 1 d D . P A 2
H17D H 0.6714 0.1596 0.3377 0.197 Uiso 0.38 1 calc R U P A 2
H17E H 0.7700 0.2271 0.3249 0.197 Uiso 0.38 1 calc R U P A 2
H17F H 0.8273 0.1430 0.3465 0.197 Uiso 0.38 1 calc R U P A 2
N11 N 0.5537(5) 0.4170(4) 0.4705(2) 0.0602(16) Uani 1 1 d . . . . .
N12 N 0.6656(5) 0.4266(5) 0.4989(2) 0.0675(18) Uani 1 1 d . . . . .
N13 N 0.7700(6) 0.4380(6) 0.5262(3) 0.088(2) Uani 1 1 d . . . . .
N21 N 0.3666(6) 0.3442(5) 0.3980(2) 0.0695(18) Uani 1 1 d . . . . .
N22 N 0.2623(6) 0.3261(5) 0.3669(3) 0.078(2) Uani 1 1 d . . . . .
N23 N 0.1613(8) 0.3134(6) 0.3371(3) 0.106(3) Uani 1 1 d . . . . .
N31A N 0.3428(12) 0.2066(9) 0.4777(5) 0.062(4) Uiso 0.66 1 d . . P B 1
N32A N 0.3313(13) 0.1700(8) 0.4347(6) 0.095(4) Uiso 0.66 1 d . . P B 1
N33A N 0.334(2) 0.1246(10) 0.3940(8) 0.127(5) Uiso 0.66 1 d . . P B 1
O9B O 0.330(2) 0.2326(14) 0.4794(9) 0.078(8) Uiso 0.34 1 d . . P B -2
O10B O 0.314(2) 0.1597(15) 0.5746(10) 0.085(6) Uiso 0.34 1 d . . P B -2
C18B C 0.325(3) 0.1670(17) 0.5125(12) 0.090(8) Uiso 0.34 1 d D U P B -2
C19B C 0.296(3) 0.0916(19) 0.4758(14) 0.153(15) Uiso 0.34 1 d D U P B -2
C20B C 0.428(6) 0.033(3) 0.499(3) 0.22(3) Uiso 0.34 1 d D U P B -2
H20A H 0.4151 -0.0165 0.4770 0.328 Uiso 0.34 1 calc R U P B -2
H20B H 0.5088 0.0582 0.4916 0.328 Uiso 0.34 1 calc R U P B -2
H20C H 0.4364 0.0225 0.5417 0.328 Uiso 0.34 1 calc R U P B -2
C21B C 0.182(3) 0.0443(18) 0.5068(14) 0.102(9) Uiso 0.34 1 d D U P B -2
H21A H 0.1584 -0.0048 0.4856 0.153 Uiso 0.34 1 calc R U P B -2
H21B H 0.2188 0.0334 0.5488 0.153 Uiso 0.34 1 calc R U P B -2
H21C H 0.1027 0.0768 0.5040 0.153 Uiso 0.34 1 calc R U P B -2
C22B C 0.244(8) 0.123(4) 0.4047(19) 0.22(3) Uiso 0.34 1 d D U P B -2
H22A H 0.2234 0.0774 0.3784 0.327 Uiso 0.34 1 calc R U P B -2
H22B H 0.1643 0.1546 0.4026 0.327 Uiso 0.34 1 calc R U P B -2
H22C H 0.3141 0.1535 0.3921 0.327 Uiso 0.34 1 calc R U P B -2
N41 N 0.4645(8) 0.3819(6) 0.2881(3) 0.084(2) Uani 1 1 d . . . . .
N42 N 0.4745(6) 0.3146(8) 0.2730(3) 0.081(2) Uani 1 1 d . . . . .
N43 N 0.4840(8) 0.2518(7) 0.2566(4) 0.103(3) Uani 1 1 d . . . . .
O31A O 0.313(3) 0.1281(14) 0.5862(12) 0.151(10) Uiso 0.5 1 d D U P C 1
H31A H 0.3480 0.1549 0.5626 0.227 Uiso 0.5 1 calc R U P C 1
C31A C 0.411(5) 0.115(3) 0.6421(16) 0.28(2) Uiso 0.5 1 d D U P C 1
H31B H 0.3658 0.0966 0.6741 0.331 Uiso 0.5 1 calc R U P C 1
H31C H 0.4589 0.1636 0.6552 0.331 Uiso 0.5 1 calc R U P C 1
C32A C 0.512(4) 0.051(3) 0.629(2) 0.217(18) Uiso 0.5 1 d D U P C 1
H32A H 0.5777 0.0414 0.6655 0.326 Uiso 0.5 1 calc R U P C 1
H32B H 0.4639 0.0029 0.6164 0.326 Uiso 0.5 1 calc R U P C 1
H32C H 0.5568 0.0697 0.5976 0.326 Uiso 0.5 1 calc R U P C 1
O31B O 0.329(2) 0.057(2) 0.6742(15) 0.253(14) Uiso 0.5 1 d D U P D 2
H31D H 0.3327 0.0781 0.6415 0.379 Uiso 0.5 1 calc R U P D 2
C31B C 0.454(2) 0.0700(14) 0.7161(10) 0.103(6) Uiso 0.5 1 d D U P D 2
H31E H 0.4499 0.0453 0.7548 0.124 Uiso 0.5 1 calc R U P D 2
H31F H 0.4680 0.1266 0.7227 0.124 Uiso 0.5 1 calc R U P D 2
C32B C 0.569(2) 0.0358(19) 0.6913(15) 0.157(11) Uiso 0.5 1 d D U P D 2
H32D H 0.6522 0.0450 0.7196 0.235 Uiso 0.5 1 calc R U P D 2
H32E H 0.5557 -0.0203 0.6852 0.235 Uiso 0.5 1 calc R U P D 2
H32F H 0.5738 0.0608 0.6532 0.235 Uiso 0.5 1 calc R U P D 2
O32 O 0.4479(10) 0.5143(5) 0.7933(4) 0.133(3) Uiso 1 1 d D . . . .
H32 H 0.478(15) 0.555(7) 0.769(5) 0.200 Uiso 1 1 d D U . . .
C33A C 0.547(2) 0.5165(12) 0.8498(9) 0.134(7) Uiso 0.63 1 d D . P E 1
H33A H 0.6365 0.5045 0.8421 0.161 Uiso 0.63 1 calc R U P E 1
H33B H 0.5242 0.4776 0.8782 0.161 Uiso 0.63 1 calc R U P E 1
C34A C 0.544(3) 0.6007(12) 0.8759(10) 0.137(8) Uiso 0.63 1 d D . P E 1
H34A H 0.6079 0.6044 0.9134 0.205 Uiso 0.63 1 calc R U P E 1
H34B H 0.5663 0.6386 0.8473 0.205 Uiso 0.63 1 calc R U P E 1
H34C H 0.4545 0.6118 0.8833 0.205 Uiso 0.63 1 calc R U P E 1
C33B C 0.465(3) 0.555(3) 0.8508(13) 0.142(13) Uiso 0.37 1 d D . P E 2
H33C H 0.4360 0.5212 0.8810 0.171 Uiso 0.37 1 calc R U P E 2
H33D H 0.4115 0.6032 0.8468 0.171 Uiso 0.37 1 calc R U P E 2
C34B C 0.616(3) 0.575(3) 0.8703(16) 0.151(15) Uiso 0.37 1 d D . P E 2
H34D H 0.6308 0.6024 0.9087 0.226 Uiso 0.37 1 calc R U P E 2
H34E H 0.6685 0.5270 0.8743 0.226 Uiso 0.37 1 calc R U P E 2
H34F H 0.6441 0.6087 0.8402 0.226 Uiso 0.37 1 calc R U P E 2

loop_
_atom_site_aniso_label
_atom_site_aniso_U_11
_atom_site_aniso_U_22
_atom_site_aniso_U_33
_atom_site_aniso_U_23
_atom_site_aniso_U_13
_atom_site_aniso_U_12
Gd1 0.03550(17) 0.1138(3) 0.03991(18) 0.00697(18) 0.01185(12) 0.00541(19)
Fe1 0.0407(5) 0.1100(9) 0.0428(5) 0.0018(5) 0.0095(4) 0.0002(5)
Fe2 0.0437(5) 0.1096(10) 0.0384(5) 0.0015(5) 0.0090(4) 0.0007(5)
N1 0.048(3) 0.116(6) 0.042(3) 0.007(3) 0.013(2) 0.005(3)
C1 0.050(4) 0.121(8) 0.055(4) 0.012(4) 0.010(3) 0.015(4)
C2 0.045(4) 0.114(7) 0.057(4) 0.015(4) 0.013(3) 0.020(4)
O1 0.047(2) 0.111(4) 0.042(2) 0.004(2) 0.0125(18) 0.013(3)
C3 0.036(3) 0.127(8) 0.046(3) 0.014(4) 0.008(3) 0.008(4)
C4 0.035(3) 0.138(9) 0.057(4) 0.015(4) 0.003(3) -0.002(4)
O2 0.033(2) 0.120(5) 0.045(2) 0.006(2) 0.0049(17) 0.001(2)
C5 0.059(4) 0.144(8) 0.040(3) 0.014(4) 0.014(3) 0.011(5)
C6 0.061(4) 0.138(8) 0.040(3) 0.018(4) 0.012(3) 0.020(5)
O3 0.058(3) 0.131(5) 0.037(2) 0.010(3) 0.016(2) 0.008(3)
N2 0.039(3) 0.121(6) 0.060(3) 0.007(4) 0.021(3) 0.004(3)
C7 0.033(3) 0.142(8) 0.057(4) 0.007(4) 0.013(3) 0.005(4)
C8 0.032(3) 0.147(9) 0.054(4) 0.003(4) 0.003(3) 0.005(4)
O4 0.033(2) 0.130(5) 0.034(2) 0.002(2) 0.0041(16) 0.005(2)
C9 0.043(4) 0.116(7) 0.082(5) 0.012(5) 0.033(4) 0.009(4)
C10 0.042(4) 0.120(8) 0.075(5) 0.011(5) 0.022(3) 0.009(4)
O5 0.037(2) 0.115(5) 0.056(3) 0.008(3) 0.0176(19) 0.007(3)
C11 0.047(4) 0.120(8) 0.078(5) 0.003(5) 0.027(4) -0.002(4)
C12 0.057(4) 0.121(8) 0.070(5) 0.006(5) 0.028(4) -0.006(5)
O6 0.054(3) 0.121(5) 0.062(3) 0.004(3) 0.019(2) 0.004(3)
O7 0.061(3) 0.105(5) 0.053(3) -0.003(3) 0.020(2) 0.003(3)
O8 0.059(3) 0.110(5) 0.042(2) 0.002(3) 0.014(2) 0.008(3)
C13 0.049(4) 0.112(7) 0.055(4) -0.014(4) 0.016(3) 0.001(4)
C14 0.075(5) 0.123(8) 0.061(4) 0.000(5) 0.030(4) 0.018(5)
N11 0.034(3) 0.113(5) 0.035(2) -0.001(3) 0.008(2) -0.001(3)
N12 0.040(3) 0.125(6) 0.041(3) 0.013(3) 0.014(2) 0.008(3)
N13 0.036(3) 0.168(8) 0.058(4) 0.021(4) 0.005(3) -0.008(4)
N21 0.042(3) 0.116(6) 0.048(3) 0.001(3) 0.001(2) -0.005(3)
N22 0.054(4) 0.122(7) 0.055(3) -0.013(4) 0.005(3) -0.005(4)
N23 0.069(5) 0.169(9) 0.073(5) -0.009(5) -0.006(4) -0.033(5)
N41 0.075(5) 0.130(7) 0.048(3) -0.002(4) 0.016(3) 0.014(5)
N42 0.043(3) 0.154(9) 0.046(3) -0.005(5) 0.012(3) 0.006(5)
N43 0.060(4) 0.163(10) 0.082(5) -0.033(6) 0.003(4) 0.008(5)

loop_
_atom_type_symbol
_atom_type_description
_atom_type_scat_dispersion_real
_atom_type_scat_dispersion_imag
_atom_type_scat_source
C C 0.0033 0.0016 'International Tables Vol C Tables 4.2.6.8 and 6.1.1.4'
H H 0.0000 0.0000 'International Tables Vol C Tables 4.2.6.8 and 6.1.1.4'
N N 0.0061 0.0033 'International Tables Vol C Tables 4.2.6.8 and 6.1.1.4'
O O 0.0106 0.0060 'International Tables Vol C Tables 4.2.6.8 and 6.1.1.4'
Fe Fe 0.3463 0.8444 'International Tables Vol C Tables 4.2.6.8 and 6.1.1.4'
Gd Gd -0.1653 3.9035 'International Tables Vol C Tables 4.2.6.8 and 6.1.1.4'

loop_
_geom_angle_atom_site_label_1
_geom_angle_atom_site_label_2
_geom_angle_atom_site_label_3
_geom_angle
_geom_angle_site_symmetry_1
_geom_angle_site_symmetry_3
O2 Gd1 O5 65.89(17) . .
O2 Gd1 O1 96.00(18) . .
O5 Gd1 O1 148.38(17) . .
O2 Gd1 O4 110.29(17) . .
O5 Gd1 O4 95.14(18) . .
O1 Gd1 O4 65.89(16) . .
O2 Gd1 O6 154.68(18) . .
O5 Gd1 O6 126.80(18) . .
O1 Gd1 O6 80.71(19) . .
O4 Gd1 O6 91.41(19) . .
O2 Gd1 O3 91.87(19) . .
O5 Gd1 O3 81.73(19) . .
O1 Gd1 O3 126.42(18) . .
O4 Gd1 O3 154.24(18) . .
O6 Gd1 O3 70.9(2) . .
O2 Gd1 N1 68.2(2) . .
O5 Gd1 N1 123.1(2) . .
O1 Gd1 N1 66.35(18) . .
O4 Gd1 N1 131.70(18) . .
O6 Gd1 N1 87.8(2) . .
O3 Gd1 N1 68.02(17) . .
O2 Gd1 N2 132.1(2) . .
O5 Gd1 N2 66.6(2) . .
O1 Gd1 N2 122.2(2) . .
O4 Gd1 N2 68.01(17) . .
O6 Gd1 N2 67.5(2) . .
O3 Gd1 N2 87.55(18) . .
N1 Gd1 N2 150.1(2) . .
O9B Fe1 O1 101.8(7) . .
O9B Fe1 O4 88.4(8) . .
O1 Fe1 O4 81.39(19) . .
O9B Fe1 O7 95.2(8) . .
O1 Fe1 O7 90.5(2) . .
O4 Fe1 O7 171.63(19) . .
O1 Fe1 N31A 99.1(4) . .
O4 Fe1 N31A 98.3(4) . .
O7 Fe1 N31A 84.9(4) . .
O9B Fe1 N21 88.5(7) . .
O1 Fe1 N21 169.4(3) . .
O4 Fe1 N21 96.5(2) . .
O7 Fe1 N21 91.2(2) . .
N31A Fe1 N21 91.6(4) . .
O9B Fe1 N11 163.5(7) . .
O1 Fe1 N11 94.5(2) . .
O4 Fe1 N11 92.1(2) . .
O7 Fe1 N11 86.5(2) . .
N31A Fe1 N11 164.0(4) . .
N21 Fe1 N11 75.1(2) . .
O5 Fe2 O2 81.1(2) 3_666 3_666
O5 Fe2 O8 90.7(2) 3_666 .
O2 Fe2 O8 171.3(2) 3_666 .
O5 Fe2 N41 99.3(3) 3_666 .
O2 Fe2 N41 96.1(3) 3_666 .
O8 Fe2 N41 87.9(3) . .
O5 Fe2 N21 169.9(2) 3_666 .
O2 Fe2 N21 95.7(2) 3_666 .
O8 Fe2 N21 91.9(3) . .
N41 Fe2 N21 90.6(3) . .
O5 Fe2 N11 95.0(2) 3_666 .
O2 Fe2 N11 92.5(2) 3_666 .
O8 Fe2 N11 85.4(2) . .
N41 Fe2 N11 164.3(3) . .
N21 Fe2 N11 75.4(2) . .
C3 N1 C1 111.4(6) . .
C3 N1 C5 110.0(6) . .
C1 N1 C5 110.6(7) . .
C3 N1 Gd1 107.4(4) . .
C1 N1 Gd1 105.2(4) . .
C5 N1 Gd1 112.0(4) . .
N1 C1 C2 111.4(7) . .
N1 C1 H1A 109.4 . .
C2 C1 H1A 109.4 . .
N1 C1 H1B 109.4 . .
C2 C1 H1B 109.4 . .
H1A C1 H1B 108.0 . .
O1 C2 C1 109.1(6) . .
O1 C2 H2A 109.9 . .
C1 C2 H2A 109.9 . .
O1 C2 H2B 109.9 . .
C1 C2 H2B 109.9 . .
H2A C2 H2B 108.3 . .
C2 O1 Fe1 129.2(4) . .
C2 O1 Gd1 125.2(4) . .
Fe1 O1 Gd1 105.7(2) . .
N1 C3 C4 111.8(6) . .
N1 C3 H3A 109.3 . .
C4 C3 H3A 109.3 . .
N1 C3 H3B 109.3 . .
C4 C3 H3B 109.3 . .
H3A C3 H3B 107.9 . .
O2 C4 C3 109.8(7) . .
O2 C4 H4A 109.7 . .
C3 C4 H4A 109.7 . .
O2 C4 H4B 109.7 . .
C3 C4 H4B 109.7 . .
H4A C4 H4B 108.2 . .
C4 O2 Fe2 124.5(6) . 3_666
C4 O2 Gd1 123.3(5) . .
Fe2 O2 Gd1 105.65(18) 3_666 .
C6 C5 N1 110.2(6) . .
C6 C5 H5A 109.6 . .
N1 C5 H5A 109.6 . .
C6 C5 H5B 109.6 . .
N1 C5 H5B 109.6 . .
H5A C5 H5B 108.1 . .
O3 C6 C5 110.3(7) . .
O3 C6 H6A 109.6 . .
C5 C6 H6A 109.6 . .
O3 C6 H6B 109.6 . .
C5 C6 H6B 109.6 . .
H6A C6 H6B 108.1 . .
C6 O3 Gd1 113.9(4) . .
C6 O3 H3 110(6) . .
Gd1 O3 H3 117(6) . .
C7 N2 C9 110.6(7) . .
C7 N2 C11 110.2(7) . .
C9 N2 C11 112.3(6) . .
C7 N2 Gd1 107.3(4) . .
C9 N2 Gd1 104.3(4) . .
C11 N2 Gd1 111.9(5) . .
N2 C7 C8 111.2(7) . .
N2 C7 H7A 109.4 . .
C8 C7 H7A 109.4 . .
N2 C7 H7B 109.4 . .
C8 C7 H7B 109.4 . .
H7A C7 H7B 108.0 . .
O4 C8 C7 109.4(6) . .
O4 C8 H8A 109.8 . .
C7 C8 H8A 109.8 . .
O4 C8 H8B 109.8 . .
C7 C8 H8B 109.8 . .
H8A C8 H8B 108.2 . .
C8 O4 Fe1 122.4(5) . .
C8 O4 Gd1 123.8(4) . .
Fe1 O4 Gd1 105.69(18) . .
N2 C9 C10 111.5(6) . .
N2 C9 H9A 109.3 . .
C10 C9 H9A 109.3 . .
N2 C9 H9B 109.3 . .
C10 C9 H9B 109.3 . .
H9A C9 H9B 108.0 . .
O5 C10 C9 109.7(7) . .
O5 C10 H10A 109.7 . .
C9 C10 H10A 109.7 . .
O5 C10 H10B 109.7 . .
C9 C10 H10B 109.7 . .
H10A C10 H10B 108.2 . .
C10 O5 Fe2 129.4(6) . 3_666
C10 O5 Gd1 124.8(5) . .
Fe2 O5 Gd1 105.69(19) 3_666 .
N2 C11 C12 110.6(7) . .
N2 C11 H11A 109.5 . .
C12 C11 H11A 109.5 . .
N2 C11 H11B 109.5 . .
C12 C11 H11B 109.5 . .
H11A C11 H11B 108.1 . .
O6 C12 C11 109.1(6) . .
O6 C12 H12A 109.9 . .
C11 C12 H12A 109.9 . .
O6 C12 H12B 109.9 . .
C11 C12 H12B 109.9 . .
H12A C12 H12B 108.3 . .
C12 O6 Gd1 115.0(6) . .
C12 O6 H6 112(6) . .
Gd1 O6 H6 99(6) . .
C13 O7 Fe1 130.5(6) . .
C13 O8 Fe2 133.3(5) . .
O8 C13 O7 125.6(7) . .
O8 C13 C14 118.5(6) . .
O7 C13 C14 115.9(8) . .
C15A C14 C16A 117.1(12) . .
C15A C14 C13 109.7(9) . .
C16A C14 C13 110.4(9) . .
C16B C14 C13 112.1(17) . .
C16B C14 C17B 111(2) . .
C13 C14 C17B 107.8(16) . .
C16B C14 C15B 109(2) . .
C13 C14 C15B 111.2(15) . .
C17B C14 C15B 106(2) . .
C15A C14 C17A 108.0(11) . .
C16A C14 C17A 103.9(10) . .
C13 C14 C17A 107.2(9) . .
C14 C15A H15A 109.5 . .
C14 C15A H15B 109.5 . .
H15A C15A H15B 109.5 . .
C14 C15A H15C 109.5 . .
H15A C15A H15C 109.5 . .
H15B C15A H15C 109.5 . .
C14 C16A H16A 109.5 . .
C14 C16A H16B 109.5 . .
H16A C16A H16B 109.5 . .
C14 C16A H16C 109.5 . .
H16A C16A H16C 109.5 . .
H16B C16A H16C 109.5 . .
C14 C17A H17A 109.5 . .
C14 C17A H17B 109.5 . .
H17A C17A H17B 109.5 . .
C14 C17A H17C 109.5 . .
H17A C17A H17C 109.5 . .
H17B C17A H17C 109.5 . .
C14 C15B H15D 109.5 . .
C14 C15B H15E 109.5 . .
H15D C15B H15E 109.5 . .
C14 C15B H15F 109.5 . .
H15D C15B H15F 109.5 . .
H15E C15B H15F 109.5 . .
C14 C16B H16D 109.5 . .
C14 C16B H16E 109.5 . .
H16D C16B H16E 109.5 . .
C14 C16B H16F 109.5 . .
H16D C16B H16F 109.5 . .
H16E C16B H16F 109.5 . .
C14 C17B H17D 109.5 . .
C14 C17B H17E 109.5 . .
H17D C17B H17E 109.5 . .
C14 C17B H17F 109.5 . .
H17D C17B H17F 109.5 . .
H17E C17B H17F 109.5 . .
N12 N11 Fe2 120.1(4) . .
N12 N11 Fe1 118.7(5) . .
Fe2 N11 Fe1 99.4(2) . .
N13 N12 N11 177.9(10) . .
N22 N21 Fe1 129.7(6) . .
N22 N21 Fe2 128.0(5) . .
Fe1 N21 Fe2 102.3(2) . .
N23 N22 N21 176.0(11) . .
N32A N31A Fe1 121.8(11) . .
N31A N32A N33A 170.4(18) . .
C18B O9B Fe1 132.2(19) . .
O9B C18B O10B 129(3) . .
O9B C18B C19B 115(2) . .
O10B C18B C19B 115(2) . .
C18B C19B C21B 104.7(18) . .
C18B C19B C20B 105.8(19) . .
C21B C19B C20B 99(3) . .
C18B C19B C22B 104.6(18) . .
C21B C19B C22B 116(4) . .
C20B C19B C22B 125(4) . .
C19B C20B H20A 109.5 . .
C19B C20B H20B 109.5 . .
H20A C20B H20B 109.5 . .
C19B C20B H20C 109.5 . .
H20A C20B H20C 109.5 . .
H20B C20B H20C 109.5 . .
C19B C21B H21A 109.5 . .
C19B C21B H21B 109.5 . .
H21A C21B H21B 109.5 . .
C19B C21B H21C 109.5 . .
H21A C21B H21C 109.5 . .
H21B C21B H21C 109.5 . .
C19B C22B H22A 109.5 . .
C19B C22B H22B 109.5 . .
H22A C22B H22B 109.5 . .
C19B C22B H22C 109.5 . .
H22A C22B H22C 109.5 . .
H22B C22B H22C 109.5 . .
N42 N41 Fe2 120.7(6) . .
N43 N42 N41 177.5(9) . .
C31A O31A H31A 109.5 . .
O31A C31A C32A 108(2) . .
O31A C31A H31B 110.1 . .
C32A C31A H31B 110.1 . .
O31A C31A H31C 110.1 . .
C32A C31A H31C 110.1 . .
H31B C31A H31C 108.4 . .
C31A C32A H32A 109.5 . .
C31A C32A H32B 109.5 . .
H32A C32A H32B 109.5 . .
C31A C32A H32C 109.5 . .
H32A C32A H32C 109.5 . .
H32B C32A H32C 109.5 . .
C31B O31B H31D 109.5 . .
O31B C31B C32B 110.0(17) . .
O31B C31B H31E 109.7 . .
C32B C31B H31E 109.7 . .
O31B C31B H31F 109.7 . .
C32B C31B H31F 109.7 . .
H31E C31B H31F 108.2 . .
C31B C32B H32D 109.5 . .
C31B C32B H32E 109.5 . .
H32D C32B H32E 109.5 . .
C31B C32B H32F 109.5 . .
H32D C32B H32F 109.5 . .
H32E C32B H32F 109.5 . .
C33B O32 H32 100(9) . .
C33A O32 H32 104(10) . .
O32 C33A C34A 107.1(14) . .
O32 C33A H33A 110.3 . .
C34A C33A H33A 110.3 . .
O32 C33A H33B 110.3 . .
C34A C33A H33B 110.3 . .
H33A C33A H33B 108.5 . .
C33A C34A H34A 109.5 . .
C33A C34A H34B 109.5 . .
H34A C34A H34B 109.5 . .
C33A C34A H34C 109.5 . .
H34A C34A H34C 109.5 . .
H34B C34A H34C 109.5 . .
O32 C33B C34B 107.7(18) . .
O32 C33B H33C 110.2 . .
C34B C33B H33C 110.2 . .
O32 C33B H33D 110.2 . .
C34B C33B H33D 110.2 . .
H33C C33B H33D 108.5 . .
C33B C34B H34D 109.5 . .
C33B C34B H34E 109.5 . .
H34D C34B H34E 109.5 . .
C33B C34B H34F 109.5 . .
H34D C34B H34F 109.5 . .
H34E C34B H34F 109.5 . .

loop_
_geom_bond_atom_site_label_1
_geom_bond_atom_site_label_2
_geom_bond_distance
_geom_bond_site_symmetry_2
Gd1 O2 2.335(5) .
Gd1 O5 2.336(6) .
Gd1 O1 2.339(5) .
Gd1 O4 2.338(4) .
Gd1 O6 2.433(7) .
Gd1 O3 2.436(4) .
Gd1 N1 2.597(6) .
Gd1 N2 2.611(6) .
Fe1 O9B 1.81(2) .
Fe1 O1 1.951(4) .
Fe1 O4 1.951(5) .
Fe1 O7 2.054(5) .
Fe1 N31A 2.106(14) .
Fe1 N21 2.111(6) .
Fe1 N11 2.167(7) .
Fe2 O5 1.953(5) 3_666
Fe2 O2 1.955(6) 3_666
Fe2 O8 2.030(6) .
Fe2 N41 2.034(7) .
Fe2 N21 2.114(7) .
Fe2 N11 2.146(5) .
N1 C3 1.479(10) .
N1 C1 1.482(12) .
N1 C5 1.498(8) .
C1 C2 1.520(10) .
C1 H1A 0.9900 .
C1 H1B 0.9900 .
C2 O1 1.426(8) .
C2 H2A 0.9900 .
C2 H2B 0.9900 .
C3 C4 1.511(13) .
C3 H3A 0.9900 .
C3 H3B 0.9900 .
C4 O2 1.424(8) .
C4 H4A 0.9900 .
C4 H4B 0.9900 .
O2 Fe2 1.955(6) 3_666
C5 C6 1.495(11) .
C5 H5A 0.9900 .
C5 H5B 0.9900 .
C6 O3 1.441(10) .
C6 H6A 0.9900 .
C6 H6B 0.9900 .
O3 H3 0.92(4) .
N2 C7 1.486(10) .
N2 C9 1.492(11) .
N2 C11 1.493(11) .
C7 C8 1.524(11) .
C7 H7A 0.9900 .
C7 H7B 0.9900 .
C8 O4 1.416(8) .
C8 H8A 0.9900 .
C8 H8B 0.9900 .
C9 C10 1.506(13) .
C9 H9A 0.9900 .
C9 H9B 0.9900 .
C10 O5 1.423(8) .
C10 H10A 0.9900 .
C10 H10B 0.9900 .
O5 Fe2 1.953(5) 3_666
C11 C12 1.506(12) .
C11 H11A 0.9900 .
C11 H11B 0.9900 .
C12 O6 1.435(9) .
C12 H12A 0.9900 .
C12 H12B 0.9900 .
O6 H6 0.90(4) .
O7 C13 1.293(9) .
O8 C13 1.240(10) .
C13 C14 1.539(12) .
C14 C15A 1.514(13) .
C14 C16A 1.528(13) .
C14 C16B 1.530(17) .
C14 C17B 1.547(16) .
C14 C15B 1.561(16) .
C14 C17A 1.564(13) .
C15A H15A 0.9800 .
C15A H15B 0.9800 .
C15A H15C 0.9800 .
C16A H16A 0.9800 .
C16A H16B 0.9800 .
C16A H16C 0.9800 .
C17A H17A 0.9800 .
C17A H17B 0.9800 .
C17A H17C 0.9800 .
C15B H15D 0.9800 .
C15B H15E 0.9800 .
C15B H15F 0.9800 .
C16B H16D 0.9800 .
C16B H16E 0.9800 .
C16B H16F 0.9800 .
C17B H17D 0.9800 .
C17B H17E 0.9800 .
C17B H17F 0.9800 .
N11 N12 1.218(8) .
N12 N13 1.150(8) .
N21 N22 1.208(8) .
N22 N23 1.148(9) .
N31A N32A 1.153(16) .
N32A N33A 1.22(2) .
O9B C18B 1.36(4) .
O10B C18B 1.45(3) .
C18B C19B 1.54(2) .
C19B C21B 1.69(3) .
C19B C20B 1.69(3) .
C19B C22B 1.70(3) .
C20B H20A 0.9800 .
C20B H20B 0.9800 .
C20B H20C 0.9800 .
C21B H21A 0.9800 .
C21B H21B 0.9800 .
C21B H21C 0.9800 .
C22B H22A 0.9800 .
C22B H22B 0.9800 .
C22B H22C 0.9800 .
N41 N42 1.214(12) .
N42 N43 1.152(13) .
O31A C31A 1.49(2) .
O31A H31A 0.8400 .
C31A C32A 1.57(2) .
C31A H31B 0.9900 .
C31A H31C 0.9900 .
C32A H32A 0.9800 .
C32A H32B 0.9800 .
C32A H32C 0.9800 .
O31B C31B 1.465(18) .
O31B H31D 0.8400 .
C31B C32B 1.520(18) .
C31B H31E 0.9900 .
C31B H31F 0.9900 .
C32B H32D 0.9800 .
C32B H32E 0.9800 .
C32B H32F 0.9800 .
O32 C33B 1.469(19) .
O32 C33A 1.484(16) .
O32 H32 0.97(3) .
C33A C34A 1.567(17) .
C33A H33A 0.9900 .
C33A H33B 0.9900 .
C34A H34A 0.9800 .
C34A H34B 0.9800 .
C34A H34C 0.9800 .
C33B C34B 1.570(19) .
C33B H33C 0.9900 .
C33B H33D 0.9900 .
C34B H34D 0.9800 .
C34B H34E 0.9800 .
C34B H34F 0.9800 .

loop_
_geom_hbond_atom_site_label_D
_geom_hbond_atom_site_label_H
_geom_hbond_atom_site_label_A
_geom_hbond_distance_DH
_geom_hbond_distance_HA
_geom_hbond_distance_DA
_geom_hbond_angle_DHA
_geom_hbond_site_symmetry_A
O3 H3 O32 0.92(4) 1.68(4) 2.584(12) 171(9) .
O6 H6 O31A 0.90(4) 2.07(7) 2.79(3) 136(8) .
O6 H6 O10B 0.90(4) 1.69(6) 2.51(2) 151(9) .
O31A H31A N31A 0.84 2.12 2.89(3) 151.1 .
O32 H32 N41 0.97(3) 1.88(3) 2.842(12) 169(13) 3_666
